data_1554964
loop_
_publ_author_name
'Rui, Kang-Hua'
'Yang, Song'
'Wei, Yin'
'Shi, Min'

_publ_section_title
;
 Rh(i)-Catalyzed stereoselective intramolecular cycloaddition reactions of
 ene-vinylidenecyclopropanes for the construction of fused 6,5-bicyclic
 skeletons with a quaternary all-carbon stereocenter
;
_journal_issue 14
_journal_name_full 'Organic Chemistry Frontiers'
_journal_page_first 2506
_journal_paper_doi 10.1039/C9QO00611G
_journal_volume 6
_journal_year 2019
_chemical_formula_sum 'C19 H23 N O2 S'
_chemical_formula_weight 329.44
_space_group_crystal_system monoclinic
_space_group_IT_number 15
_space_group_name_Hall '-C 2yc'
_space_group_name_H-M_alt 'C 1 2/c 1'
_atom_sites_solution_hydrogens geom
_audit_creation_method SHELXL-2013
_audit_update_record
;
2018-05-25 deposited with the CCDC.	2019-05-28 downloaded from the CCDC.
;
_cell_angle_alpha 90
_cell_angle_beta 94.241(2)
_cell_angle_gamma 90
_cell_formula_units_Z 8
_cell_length_a 35.164(3)
_cell_length_b 8.6573(6)
_cell_length_c 11.5114(9)
_cell_measurement_reflns_used 2512
_cell_measurement_temperature 298(2)
_cell_measurement_theta_max 51.631
_cell_measurement_theta_min 4.646
_cell_volume 3494.8(5)
_computing_cell_refinement 'Bruker SAINT'
_computing_data_collection 'Bruker APEX2'
_computing_data_reduction 'Bruker SAINT'
_computing_molecular_graphics 'Bruker SHELXTL'
_computing_publication_material 'Bruker SHELXTL'
_computing_structure_refinement 'SHELXL-2013 (Sheldrick, 2013)'
_computing_structure_solution 'SHELXS-97 (Sheldrick 2008)'
_diffrn_ambient_temperature 298(2)
_diffrn_measured_fraction_theta_full 0.982
_diffrn_measured_fraction_theta_max 0.982
_diffrn_measurement_device_type 'Bruker APEX-II CCD'
_diffrn_measurement_method '\f and \w scans'
_diffrn_radiation_type MoK\a
_diffrn_radiation_wavelength 0.71073
_diffrn_reflns_av_R_equivalents 0.0541
_diffrn_reflns_av_unetI/netI 0.0515
_diffrn_reflns_Laue_measured_fraction_full 0.982
_diffrn_reflns_Laue_measured_fraction_max 0.982
_diffrn_reflns_limit_h_max 42
_diffrn_reflns_limit_h_min -42
_diffrn_reflns_limit_k_max 9
_diffrn_reflns_limit_k_min -10
_diffrn_reflns_limit_l_max 13
_diffrn_reflns_limit_l_min -13
_diffrn_reflns_number 10407
_diffrn_reflns_point_group_measured_fraction_full 0.982
_diffrn_reflns_point_group_measured_fraction_max 0.982
_diffrn_reflns_theta_full 25.242
_diffrn_reflns_theta_max 25.499
_diffrn_reflns_theta_min 2.323
_exptl_absorpt_coefficient_mu 0.194
_exptl_absorpt_correction_T_max 0.7456
_exptl_absorpt_correction_T_min 0.6205
_exptl_absorpt_correction_type multi-scan
_exptl_absorpt_process_details sadabs
_exptl_crystal_colour colorless
_exptl_crystal_density_diffrn 1.252
_exptl_crystal_description prismatic
_exptl_crystal_F_000 1408
_exptl_crystal_size_max 0.20
_exptl_crystal_size_mid 0.17
_exptl_crystal_size_min 0.10
_refine_diff_density_max 0.183
_refine_diff_density_min -0.238
_refine_diff_density_rms 0.037
_refine_ls_extinction_coef 0.0019(5)
_refine_ls_extinction_expression Fc^*^=kFc[1+0.001xFc^2^\l^3^/sin(2\q)]^-1/4^
_refine_ls_extinction_method SHELXL
_refine_ls_goodness_of_fit_ref 1.054
_refine_ls_hydrogen_treatment constr
_refine_ls_matrix_type full
_refine_ls_number_parameters 211
_refine_ls_number_reflns 3190
_refine_ls_number_restraints 0
_refine_ls_restrained_S_all 1.054
_refine_ls_R_factor_all 0.0964
_refine_ls_R_factor_gt 0.0583
_refine_ls_shift/su_max 0.008
_refine_ls_shift/su_mean 0.000
_refine_ls_structure_factor_coef Fsqd
_refine_ls_weighting_details 'w=1/[\s^2^(Fo^2^)+(0.0606P)^2^+1.9104P] where P=(Fo^2^+2Fc^2^)/3'
_refine_ls_weighting_scheme calc
_refine_ls_wR_factor_gt 0.1308
_refine_ls_wR_factor_ref 0.1549
_reflns_Friedel_coverage 0.000
_reflns_number_gt 2042
_reflns_number_total 3190
_reflns_threshold_expression 'I > 2\s(I)'
_cod_data_source_file c9qo00611g2.cif
_cod_data_source_block mo_d8v18422_0m
_cod_original_cell_volume 3494.7(5)
_cod_original_sg_symbol_H-M 'C 2/c'
_cod_database_code 1554964
_shelx_space_group_comment
; 
The symmetry employed for this shelxl refinement is uniquely defined 
by the following loop, which should always be used as a source of 
symmetry information in preference to the above space-group names. 
They are only intended as comments. 
;
_shelxl_version_number 2013-4

loop_
_space_group_symop_operation_xyz
'x, y, z'
'-x, y, -z+1/2'
'x+1/2, y+1/2, z'
'-x+1/2, y+1/2, -z+1/2'
'-x, -y, -z'
'x, -y, z-1/2'
'-x+1/2, -y+1/2, -z'
'x+1/2, -y+1/2, z-1/2'

loop_
_atom_site_label
_atom_site_type_symbol
_atom_site_fract_x
_atom_site_fract_y
_atom_site_fract_z
_atom_site_U_iso_or_equiv
_atom_site_adp_type
_atom_site_occupancy
_atom_site_site_symmetry_order
_atom_site_calc_flag
_atom_site_refinement_flags_posn
_atom_site_refinement_flags_adp
S1 S 0.65675(2) 0.90241(10) 0.78867(6) 0.0681(3) Uani 1 1 d . .
O1 O 0.64416(6) 1.0587(3) 0.7923(2) 0.0901(7) Uani 1 1 d . .
O2 O 0.66367(6) 0.8175(3) 0.89428(16) 0.0874(7) Uani 1 1 d . .
N1 N 0.62494(6) 0.8053(3) 0.70852(18) 0.0622(6) Uani 1 1 d . .
C1 C 0.61094(8) 0.8758(4) 0.5965(2) 0.0685(8) Uani 1 1 d . .
H1A H 0.6289 0.8564 0.5382 0.082 Uiso 1 1 calc R U
H1B H 0.6085 0.9867 0.6057 0.082 Uiso 1 1 calc R U
C2 C 0.57238(8) 0.8063(4) 0.5575(3) 0.0719(9) Uani 1 1 d . .
C3 C 0.55994(10) 0.8383(5) 0.4288(3) 0.1022(13) Uani 1 1 d . .
H3A H 0.5819 0.8545 0.3842 0.123 Uiso 1 1 calc R U
H3B H 0.5437 0.9289 0.4214 0.123 Uiso 1 1 calc R U
C4 C 0.53778(11) 0.6924(6) 0.3863(3) 0.1222(16) Uani 1 1 d . .
H4A H 0.5109 0.7021 0.3989 0.147 Uiso 1 1 calc R U
H4B H 0.5404 0.6747 0.3041 0.147 Uiso 1 1 calc R U
C5 C 0.55567(10) 0.5640(6) 0.4582(3) 0.0955(12) Uani 1 1 d . .
C6 C 0.55664(13) 0.4117(7) 0.4416(4) 0.1192(17) Uani 1 1 d . .
H6 H 0.5444 0.3684 0.3749 0.143 Uiso 1 1 calc R U
C7 C 0.57746(13) 0.3107(6) 0.5304(5) 0.1220(16) Uani 1 1 d . .
H7A H 0.5873 0.2218 0.4911 0.146 Uiso 1 1 calc R U
H7B H 0.5594 0.2731 0.5836 0.146 Uiso 1 1 calc R U
C8 C 0.61000(10) 0.3882(4) 0.6002(3) 0.0954(11) Uani 1 1 d . .
H8A H 0.6143 0.3349 0.6741 0.114 Uiso 1 1 calc R U
H8B H 0.6329 0.3774 0.5588 0.114 Uiso 1 1 calc R U
C9 C 0.60370(8) 0.5558(4) 0.6234(3) 0.0671(8) Uani 1 1 d . .
C10 C 0.57759(8) 0.6347(4) 0.5578(2) 0.0694(8) Uani 1 1 d . .
C11 C 0.63067(8) 0.6367(4) 0.7087(2) 0.0686(8) Uani 1 1 d . .
H11A H 0.6274 0.5970 0.7862 0.082 Uiso 1 1 calc R U
H11B H 0.6566 0.6145 0.6904 0.082 Uiso 1 1 calc R U
C12 C 0.54190(9) 0.8606(5) 0.6384(3) 0.0969(12) Uani 1 1 d . .
H12A H 0.5499 0.8348 0.7175 0.145 Uiso 1 1 calc R U
H12B H 0.5181 0.8105 0.6164 0.145 Uiso 1 1 calc R U
H12C H 0.5387 0.9705 0.6315 0.145 Uiso 1 1 calc R U
C13 C 0.69900(8) 0.9022(3) 0.7163(2) 0.0561(7) Uani 1 1 d . .
C14 C 0.70240(8) 0.9953(3) 0.6202(2) 0.0634(8) Uani 1 1 d . .
H14 H 0.6823 1.0593 0.5940 0.076 Uiso 1 1 calc R U
C15 C 0.73525(9) 0.9936(4) 0.5636(2) 0.0689(8) Uani 1 1 d . .
H15 H 0.7370 1.0554 0.4981 0.083 Uiso 1 1 calc R U
C16 C 0.76608(9) 0.9016(4) 0.6017(3) 0.0688(8) Uani 1 1 d . .
C17 C 0.76225(9) 0.8093(4) 0.6971(3) 0.0741(9) Uani 1 1 d . .
H17 H 0.7825 0.7467 0.7239 0.089 Uiso 1 1 calc R U
C18 C 0.72921(9) 0.8071(4) 0.7539(2) 0.0682(8) Uani 1 1 d . .
H18 H 0.7271 0.7421 0.8174 0.082 Uiso 1 1 calc R U
C19 C 0.80225(10) 0.9040(5) 0.5399(3) 0.0997(12) Uani 1 1 d . .
H19A H 0.7973 0.8642 0.4624 0.150 Uiso 1 1 calc R U
H19B H 0.8211 0.8412 0.5817 0.150 Uiso 1 1 calc R U
H19C H 0.8114 1.0083 0.5361 0.150 Uiso 1 1 calc R U

loop_
_atom_site_aniso_label
_atom_site_aniso_U_11
_atom_site_aniso_U_22
_atom_site_aniso_U_33
_atom_site_aniso_U_23
_atom_site_aniso_U_13
_atom_site_aniso_U_12
S1 0.0662(5) 0.0840(6) 0.0547(5) -0.0135(4) 0.0088(3) -0.0049(4)
O1 0.0824(15) 0.0829(17) 0.1071(18) -0.0352(13) 0.0208(13) 0.0031(12)
O2 0.0889(15) 0.130(2) 0.0437(11) 0.0005(12) 0.0048(10) -0.0228(14)
N1 0.0596(14) 0.0707(18) 0.0556(14) -0.0020(12) 0.0009(11) -0.0033(11)
C1 0.0567(17) 0.081(2) 0.0676(18) 0.0108(16) 0.0008(14) -0.0019(14)
C2 0.0520(17) 0.097(3) 0.0659(19) 0.0134(17) 0.0018(14) -0.0031(15)
C3 0.066(2) 0.155(4) 0.083(2) 0.034(2) -0.0116(18) -0.020(2)
C4 0.080(3) 0.202(5) 0.082(3) 0.012(3) -0.013(2) -0.033(3)
C5 0.073(2) 0.142(4) 0.072(2) -0.016(3) 0.0062(18) -0.030(2)
C6 0.093(3) 0.159(5) 0.107(3) -0.049(3) 0.017(3) -0.045(3)
C7 0.104(3) 0.113(4) 0.152(4) -0.044(3) 0.030(3) -0.033(3)
C8 0.090(2) 0.081(3) 0.119(3) -0.015(2) 0.029(2) -0.013(2)
C9 0.0617(18) 0.075(2) 0.0659(18) -0.0069(16) 0.0172(15) -0.0096(15)
C10 0.0574(17) 0.094(3) 0.0582(17) -0.0064(17) 0.0112(14) -0.0135(16)
C11 0.0651(18) 0.076(2) 0.0644(18) 0.0025(16) 0.0054(14) -0.0014(15)
C12 0.065(2) 0.115(3) 0.112(3) 0.007(2) 0.0160(19) 0.0081(19)
C13 0.0607(16) 0.0616(18) 0.0454(14) -0.0068(13) 0.0000(12) -0.0021(13)
C14 0.0597(17) 0.072(2) 0.0573(17) 0.0007(15) -0.0038(14) -0.0021(14)
C15 0.074(2) 0.083(2) 0.0495(16) 0.0014(15) 0.0018(15) -0.0156(17)
C16 0.0639(18) 0.075(2) 0.0676(19) -0.0211(17) 0.0093(15) -0.0099(16)
C17 0.0636(19) 0.076(2) 0.082(2) -0.0035(18) 0.0016(16) 0.0104(16)
C18 0.075(2) 0.069(2) 0.0602(18) 0.0053(15) 0.0028(15) 0.0033(16)
C19 0.076(2) 0.122(3) 0.105(3) -0.034(2) 0.030(2) -0.019(2)

loop_
_atom_type_symbol
_atom_type_description
_atom_type_scat_dispersion_real
_atom_type_scat_dispersion_imag
_atom_type_scat_source
C C 0.0033 0.0016 'International Tables Vol C Tables 4.2.6.8 and 6.1.1.4'
H H 0.0000 0.0000 'International Tables Vol C Tables 4.2.6.8 and 6.1.1.4'
N N 0.0061 0.0033 'International Tables Vol C Tables 4.2.6.8 and 6.1.1.4'
O O 0.0106 0.0060 'International Tables Vol C Tables 4.2.6.8 and 6.1.1.4'
S S 0.1246 0.1234 'International Tables Vol C Tables 4.2.6.8 and 6.1.1.4'

loop_
_geom_angle_atom_site_label_1
_geom_angle_atom_site_label_2
_geom_angle_atom_site_label_3
_geom_angle
O1 S1 O2 119.86(14)
O1 S1 N1 107.73(14)
O2 S1 N1 106.48(13)
O1 S1 C13 106.89(14)
O2 S1 C13 107.87(14)
N1 S1 C13 107.46(12)
C11 N1 C1 116.6(2)
C11 N1 S1 114.95(19)
C1 N1 S1 116.84(19)
N1 C1 C2 109.1(2)
N1 C1 H1A 109.9
C2 C1 H1A 109.9
N1 C1 H1B 109.9
C2 C1 H1B 109.9
H1A C1 H1B 108.3
C10 C2 C1 106.6(2)
C10 C2 C3 102.0(3)
C1 C2 C3 113.4(2)
C10 C2 C12 113.0(3)
C1 C2 C12 110.2(3)
C3 C2 C12 111.4(3)
C2 C3 C4 105.0(3)
C2 C3 H3A 110.7
C4 C3 H3A 110.7
C2 C3 H3B 110.7
C4 C3 H3B 110.7
H3A C3 H3B 108.8
C5 C4 C3 104.5(3)
C5 C4 H4A 110.9
C3 C4 H4A 110.9
C5 C4 H4B 110.9
C3 C4 H4B 110.9
H4A C4 H4B 108.9
C6 C5 C10 120.5(4)
C6 C5 C4 132.0(4)
C10 C5 C4 107.4(4)
C5 C6 C7 119.7(4)
C5 C6 H6 120.1
C7 C6 H6 120.1
C6 C7 C8 114.8(4)
C6 C7 H7A 108.6
C8 C7 H7A 108.6
C6 C7 H7B 108.6
C8 C7 H7B 108.6
H7A C7 H7B 107.5
C9 C8 C7 114.2(3)
C9 C8 H8A 108.7
C7 C8 H8A 108.7
C9 C8 H8B 108.7
C7 C8 H8B 108.7
H8A C8 H8B 107.6
C10 C9 C11 120.8(3)
C10 C9 C8 120.0(3)
C11 C9 C8 118.6(3)
C9 C10 C5 122.0(4)
C9 C10 C2 126.1(3)
C5 C10 C2 110.7(3)
N1 C11 C9 112.6(3)
N1 C11 H11A 109.1
C9 C11 H11A 109.1
N1 C11 H11B 109.1
C9 C11 H11B 109.1
H11A C11 H11B 107.8
C2 C12 H12A 109.5
C2 C12 H12B 109.5
H12A C12 H12B 109.5
C2 C12 H12C 109.5
H12A C12 H12C 109.5
H12B C12 H12C 109.5
C14 C13 C18 119.1(3)
C14 C13 S1 120.4(2)
C18 C13 S1 120.5(2)
C15 C14 C13 120.1(3)
C15 C14 H14 119.9
C13 C14 H14 119.9
C14 C15 C16 121.5(3)
C14 C15 H15 119.3
C16 C15 H15 119.3
C17 C16 C15 117.8(3)
C17 C16 C19 121.6(3)
C15 C16 C19 120.6(3)
C16 C17 C18 121.7(3)
C16 C17 H17 119.2
C18 C17 H17 119.2
C17 C18 C13 119.8(3)
C17 C18 H18 120.1
C13 C18 H18 120.1
C16 C19 H19A 109.5
C16 C19 H19B 109.5
H19A C19 H19B 109.5
C16 C19 H19C 109.5
H19A C19 H19C 109.5
H19B C19 H19C 109.5

loop_
_geom_bond_atom_site_label_1
_geom_bond_atom_site_label_2
_geom_bond_distance
S1 O1 1.425(2)
S1 O2 1.426(2)
S1 N1 1.630(2)
S1 C13 1.757(3)
N1 C11 1.474(4)
N1 C1 1.478(3)
C1 C2 1.521(4)
C1 H1A 0.9700
C1 H1B 0.9700
C2 C10 1.497(4)
C2 C3 1.538(4)
C2 C12 1.544(4)
C3 C4 1.544(6)
C3 H3A 0.9700
C3 H3B 0.9700
C4 C5 1.496(6)
C4 H4A 0.9700
C4 H4B 0.9700
C5 C6 1.334(6)
C5 C10 1.467(5)
C6 C7 1.495(6)
C6 H6 0.9300
C7 C8 1.506(5)
C7 H7A 0.9700
C7 H7B 0.9700
C8 C9 1.496(4)
C8 H8A 0.9700
C8 H8B 0.9700
C9 C10 1.333(4)
C9 C11 1.488(4)
C11 H11A 0.9700
C11 H11B 0.9700
C12 H12A 0.9600
C12 H12B 0.9600
C12 H12C 0.9600
C13 C14 1.381(4)
C13 C18 1.388(4)
C14 C15 1.368(4)
C14 H14 0.9300
C15 C16 1.390(4)
C15 H15 0.9300
C16 C17 1.372(4)
C16 C19 1.503(4)
C17 C18 1.375(4)
C17 H17 0.9300
C18 H18 0.9300
C19 H19A 0.9600
C19 H19B 0.9600
C19 H19C 0.9600
